data_1559234
loop_
_publ_author_name
'Palvai, Sandeep'
'Bhangu, Jasmine'
'Akgun, Burcin'
'Moody, Christopher T.'
'Hall, Dennis G.'
'Brudno, Yevgeny'

_publ_section_title
;
 <i>In Vivo</i> Targeting Using Arylboronate/Nopoldiol Click Conjugation.
;
_journal_name_full 'Bioconjugate chemistry'
_journal_paper_doi 10.1021/acs.bioconjchem.0c00453
_journal_year 2020
_chemical_absolute_configuration ad
_chemical_formula_moiety 'C26 H29 B N4 O4 S, C6 H14'
_chemical_formula_sum 'C32 H43 B N4 O4 S'
_chemical_formula_weight 590.57
_space_group_crystal_system orthorhombic
_space_group_IT_number 19
_space_group_name_Hall 'P 2ac 2ab'
_space_group_name_H-M_alt 'P 21 21 21'
_atom_sites_solution_hydrogens mixed
_audit_creation_method SHELXL-2016/6
_cell_angle_alpha 90
_cell_angle_beta 90
_cell_angle_gamma 90
_cell_formula_units_Z 8
_cell_length_a 12.0519(3)
_cell_length_b 15.6220(4)
_cell_length_c 32.3840(9)
_cell_measurement_reflns_used 9643
_cell_measurement_temperature 173(2)
_cell_measurement_theta_max 71.79
_cell_measurement_theta_min 2.73
_cell_volume 6097.1(3)
_computing_cell_refinement 'Bruker SAINT'
_computing_data_collection 'Bruker APEX2'
_computing_data_reduction 'Bruker SAINT'
_computing_molecular_graphics 'Bruker SHELXTL'
_computing_publication_material 'Bruker SHELXTL'
_computing_structure_refinement 'SHELXL-2016/6 (Sheldrick, 2016)'
_computing_structure_solution 'SHELXT-2014/5 (Sheldrick 2015)'
_diffrn_ambient_temperature 173(2)
_diffrn_measured_fraction_theta_full 0.988
_diffrn_measured_fraction_theta_max 0.984
_diffrn_measurement_device_type 'Bruker APEX-II CCD'
_diffrn_measurement_method '\f and \w scans'
_diffrn_radiation_type CuK\a
_diffrn_radiation_wavelength 1.54178
_diffrn_reflns_av_R_equivalents 0.0569
_diffrn_reflns_av_unetI/netI 0.0516
_diffrn_reflns_Laue_measured_fraction_full 0.988
_diffrn_reflns_Laue_measured_fraction_max 0.984
_diffrn_reflns_limit_h_max 14
_diffrn_reflns_limit_h_min -14
_diffrn_reflns_limit_k_max 19
_diffrn_reflns_limit_k_min -18
_diffrn_reflns_limit_l_max 38
_diffrn_reflns_limit_l_min -33
_diffrn_reflns_number 38950
_diffrn_reflns_point_group_measured_fraction_full 0.990
_diffrn_reflns_point_group_measured_fraction_max 0.986
_diffrn_reflns_theta_full 67.679
_diffrn_reflns_theta_max 72.359
_diffrn_reflns_theta_min 2.729
_exptl_absorpt_coefficient_mu 1.289
_exptl_absorpt_correction_T_max 1.0000
_exptl_absorpt_correction_T_min 0.6637
_exptl_absorpt_correction_type numerical
_exptl_absorpt_process_details SADABS-2016/2
_exptl_crystal_colour colourless
_exptl_crystal_density_diffrn 1.287
_exptl_crystal_description plate
_exptl_crystal_F_000 2528
_exptl_crystal_size_max 0.408
_exptl_crystal_size_mid 0.144
_exptl_crystal_size_min 0.029
_refine_diff_density_max 0.152
_refine_diff_density_min -0.168
_refine_diff_density_rms 0.031
_refine_ls_abs_structure_details
; 
 Flack x determined using 4312 quotients [(I+)-(I-)]/[(I+)+(I-)] 
 (Parsons, Flack and Wagner, Acta Cryst. B69 (2013) 249-259). 
;
_refine_ls_abs_structure_Flack 0.012(7)
_refine_ls_extinction_method none
_refine_ls_goodness_of_fit_ref 1.015
_refine_ls_hydrogen_treatment mixed
_refine_ls_matrix_type full
_refine_ls_number_parameters 657
_refine_ls_number_reflns 11896
_refine_ls_number_restraints 0
_refine_ls_restrained_S_all 1.015
_refine_ls_R_factor_all 0.0399
_refine_ls_R_factor_gt 0.0343
_refine_ls_shift/su_max 0.001
_refine_ls_shift/su_mean 0.000
_refine_ls_structure_factor_coef Fsqd
_refine_ls_weighting_details 'w=1/[\s^2^(Fo^2^)+(0.0426P)^2^] where P=(Fo^2^+2Fc^2^)/3'
_refine_ls_weighting_scheme calc
_refine_ls_wR_factor_gt 0.0852
_refine_ls_wR_factor_ref 0.0878
_reflns_Friedel_coverage 0.813
_reflns_Friedel_fraction_full 0.992
_reflns_Friedel_fraction_max 0.988
_reflns_number_gt 10635
_reflns_number_total 11896
_reflns_threshold_expression 'I > 2\s(I)'
_cod_data_source_file bc0c00453_si_002.cif
_cod_data_source_block dgh1805
_cod_database_code 1559234
_shelx_shelxl_version_number 2016/6
_shelx_space_group_comment
; 
The symmetry employed for this shelxl refinement is uniquely defined 
by the following loop, which should always be used as a source of 
symmetry information in preference to the above space-group names. 
They are only intended as comments. 
;
_shelx_estimated_absorpt_t_min 0.621
_shelx_estimated_absorpt_t_max 0.964

loop_
_space_group_symop_operation_xyz
'x, y, z'
'-x+1/2, -y, z+1/2'
'-x, y+1/2, -z+1/2'
'x+1/2, -y+1/2, -z'

loop_
_atom_site_label
_atom_site_type_symbol
_atom_site_fract_x
_atom_site_fract_y
_atom_site_fract_z
_atom_site_U_iso_or_equiv
_atom_site_adp_type
_atom_site_occupancy
_atom_site_site_symmetry_order
_atom_site_calc_flag
_atom_site_refinement_flags_posn
_atom_site_refinement_flags_adp
_atom_site_refinement_flags_occupancy
_atom_site_disorder_assembly
_atom_site_disorder_group
S1A S 0.67497(5) -0.01437(4) 0.74778(2) 0.03275(13) Uani 1 1 d . . . . .
O1A O 0.50595(13) 0.20975(10) 0.76402(5) 0.0280(3) Uani 1 1 d . . . . .
O2A O 0.56627(13) 0.32829(11) 0.80059(5) 0.0308(4) Uani 1 1 d . . . . .
O3A O 0.6492(3) -0.0132(3) 0.54176(10) 0.0996(11) Uani 1 1 d . . . . .
O4A O 0.8242(3) -0.0367(2) 0.54494(9) 0.0868(9) Uani 1 1 d . . . . .
N1A N 0.74255(18) 0.13742(13) 0.71800(7) 0.0334(5) Uani 1 1 d . . . . .
N2A N 0.71396(16) 0.13746(13) 0.78487(7) 0.0300(4) Uani 1 1 d . . . . .
N3A N 0.71740(17) 0.22648(13) 0.77226(8) 0.0320(5) Uani 1 1 d . . . . .
H3NA H 0.753(4) 0.254(3) 0.7909(14) 0.096(16) Uiso 1 1 d . . . . .
N4A N 0.7383(3) -0.0090(2) 0.55942(9) 0.0605(7) Uani 1 1 d . . . . .
C1A C 0.70982(18) 0.08802(15) 0.75010(8) 0.0294(5) Uani 1 1 d . . . . .
C2A C 0.7754(2) 0.22459(16) 0.73135(9) 0.0353(6) Uani 1 1 d . . . . .
C3A C 0.7182(2) 0.29226(17) 0.70571(10) 0.0407(6) Uani 1 1 d . . . . .
C4A C 0.7595(3) 0.3228(2) 0.66827(12) 0.0607(10) Uani 1 1 d . . . . .
H4A H 0.830016 0.304701 0.658495 0.073 Uiso 1 1 calc R U . . .
C5A C 0.6966(4) 0.3794(2) 0.64571(13) 0.0779(14) Uani 1 1 d . . . . .
H5A H 0.722548 0.399455 0.619759 0.094 Uiso 1 1 calc R U . . .
C6A C 0.5947(3) 0.4074(2) 0.66093(11) 0.0666(11) Uani 1 1 d . . . . .
H6A H 0.551479 0.446461 0.645223 0.080 Uiso 1 1 calc R U . . .
C7A C 0.5557(3) 0.37871(19) 0.69876(10) 0.0472(7) Uani 1 1 d . . . . .
H7A H 0.486597 0.398844 0.709047 0.057 Uiso 1 1 calc R U . . .
C8A C 0.6178(2) 0.32035(15) 0.72171(8) 0.0346(6) Uani 1 1 d . . . . .
C9A C 0.9003(2) 0.23230(19) 0.73464(11) 0.0475(7) Uani 1 1 d . . . . .
H9A H 0.919865 0.290356 0.743499 0.071 Uiso 1 1 calc R U . . .
H9B H 0.928006 0.190877 0.754901 0.071 Uiso 1 1 calc R U . . .
H9C H 0.933915 0.220645 0.707667 0.071 Uiso 1 1 calc R U . . .
C10A C 0.7460(2) 0.10635(16) 0.67647(8) 0.0335(5) Uani 1 1 d . . . . .
C11A C 0.8414(2) 0.06631(18) 0.66166(9) 0.0397(6) Uani 1 1 d . . . . .
H11A H 0.906730 0.064374 0.678064 0.048 Uiso 1 1 calc R U . . .
C12A C 0.8400(3) 0.02943(19) 0.62284(9) 0.0448(7) Uani 1 1 d . . . . .
H12A H 0.903938 0.001596 0.612148 0.054 Uiso 1 1 calc R U . . .
C13A C 0.7434(3) 0.03404(19) 0.60000(9) 0.0431(7) Uani 1 1 d . . . . .
C14A C 0.6496(3) 0.0757(2) 0.61339(10) 0.0475(7) Uani 1 1 d . . . . .
H14A H 0.585218 0.079091 0.596563 0.057 Uiso 1 1 calc R U . . .
C15A C 0.6523(2) 0.11304(18) 0.65258(9) 0.0407(6) Uani 1 1 d . . . . .
H15A H 0.589370 0.143010 0.662690 0.049 Uiso 1 1 calc R U . . .
C16A C 0.6556(2) 0.11850(16) 0.82354(8) 0.0329(5) Uani 1 1 d . . . . .
H16A H 0.676696 0.162443 0.844122 0.039 Uiso 1 1 calc R U . . .
H16B H 0.682517 0.062640 0.833950 0.039 Uiso 1 1 calc R U . . .
C17A C 0.5289(2) 0.11506(16) 0.82134(8) 0.0314(5) Uani 1 1 d . . . . .
H17A H 0.500573 0.101769 0.849310 0.038 Uiso 1 1 calc R U . . .
H17B H 0.507959 0.066737 0.803159 0.038 Uiso 1 1 calc R U . . .
C18A C 0.46887(19) 0.19529(15) 0.80583(8) 0.0281(5) Uani 1 1 d . . . . .
C19A C 0.49906(19) 0.28044(15) 0.82926(8) 0.0287(5) Uani 1 1 d . . . . .
H19A H 0.545595 0.265612 0.853804 0.034 Uiso 1 1 calc R U . . .
C20A C 0.4000(2) 0.33549(17) 0.84397(9) 0.0357(6) Uani 1 1 d . . . . .
H20A H 0.405674 0.343920 0.874198 0.043 Uiso 1 1 calc R U . . .
H20B H 0.404411 0.392499 0.830725 0.043 Uiso 1 1 calc R U . . .
C21A C 0.2869(2) 0.29522(18) 0.83396(9) 0.0370(6) Uani 1 1 d . . . . .
H21A H 0.220661 0.329758 0.842250 0.044 Uiso 1 1 calc R U . . .
C22A C 0.2884(2) 0.26502(17) 0.78862(9) 0.0355(6) Uani 1 1 d . . . . .
H22A H 0.336800 0.299389 0.770301 0.043 Uiso 1 1 calc R U . . .
H22B H 0.213986 0.256544 0.776358 0.043 Uiso 1 1 calc R U . . .
C23A C 0.34319(19) 0.18173(16) 0.80531(7) 0.0303(5) Uani 1 1 d . . . . .
H23A H 0.318497 0.128083 0.791187 0.036 Uiso 1 1 calc R U . . .
C24A C 0.2848(2) 0.19966(18) 0.84737(8) 0.0367(6) Uani 1 1 d . . . . .
C25A C 0.3374(3) 0.1754(2) 0.88843(9) 0.0463(7) Uani 1 1 d . . . . .
H25A H 0.412817 0.198680 0.889786 0.069 Uiso 1 1 calc R U . . .
H25B H 0.292987 0.199092 0.911077 0.069 Uiso 1 1 calc R U . . .
H25C H 0.340175 0.112958 0.890897 0.069 Uiso 1 1 calc R U . . .
C26A C 0.1665(2) 0.1618(2) 0.84662(10) 0.0492(7) Uani 1 1 d . . . . .
H26A H 0.130476 0.176451 0.820426 0.074 Uiso 1 1 calc R U . . .
H26B H 0.170540 0.099429 0.849397 0.074 Uiso 1 1 calc R U . . .
H26C H 0.123353 0.185563 0.869577 0.074 Uiso 1 1 calc R U . . .
B1A B 0.5859(2) 0.27671(18) 0.76438(9) 0.0296(6) Uani 1 1 d . . . . .
S1B S 0.65087(6) 0.61962(5) 0.92694(2) 0.04176(16) Uani 1 1 d . . . . .
O1B O 0.86816(13) 0.42152(11) 0.88930(5) 0.0299(4) Uani 1 1 d . . . . .
O2B O 0.80782(14) 0.30660(11) 0.84951(5) 0.0304(4) Uani 1 1 d . . . . .
O3B O 1.01627(19) 0.92387(15) 0.86172(9) 0.0683(7) Uani 1 1 d . . . . .
O4B O 0.86611(18) 0.97760(13) 0.83779(7) 0.0502(5) Uani 1 1 d . . . . .
N1B N 0.72535(17) 0.59015(13) 0.84953(7) 0.0312(4) Uani 1 1 d . . . . .
N2B N 0.64528(15) 0.47937(13) 0.87904(6) 0.0276(4) Uani 1 1 d . . . . .
N3B N 0.70083(16) 0.44720(13) 0.84271(6) 0.0257(4) Uani 1 1 d . . . . .
H3NB H 0.656(3) 0.410(3) 0.8278(12) 0.076(12) Uiso 1 1 d . . . . .
N4B N 0.9216(2) 0.91718(15) 0.84894(8) 0.0409(5) Uani 1 1 d . . . . .
C1B C 0.6755(2) 0.56215(16) 0.88498(8) 0.0309(5) Uani 1 1 d . . . . .
C2B C 0.71799(19) 0.52521(15) 0.81632(7) 0.0269(5) Uani 1 1 d . . . . .
C3B C 0.82725(18) 0.50801(15) 0.79406(7) 0.0268(5) Uani 1 1 d . . . . .
C4B C 0.8638(2) 0.55171(16) 0.75954(8) 0.0325(5) Uani 1 1 d . . . . .
H4B H 0.823060 0.598980 0.749036 0.039 Uiso 1 1 calc R U . . .
C5B C 0.9615(2) 0.52529(18) 0.74043(8) 0.0365(6) Uani 1 1 d . . . . .
H5B H 0.986326 0.553390 0.716116 0.044 Uiso 1 1 calc R U . . .
C6B C 1.0226(2) 0.45806(18) 0.75677(8) 0.0362(6) Uani 1 1 d . . . . .
H6B H 1.090065 0.441232 0.743977 0.043 Uiso 1 1 calc R U . . .
C7B C 0.98550(19) 0.41528(17) 0.79171(8) 0.0317(5) Uani 1 1 d . . . . .
H7B H 1.027967 0.369417 0.802721 0.038 Uiso 1 1 calc R U . . .
C8B C 0.88630(19) 0.43910(16) 0.81081(7) 0.0276(5) Uani 1 1 d . . . . .
C9B C 0.6193(2) 0.54134(16) 0.78825(8) 0.0322(5) Uani 1 1 d . . . . .
H9D H 0.616842 0.497363 0.766692 0.048 Uiso 1 1 calc R U . . .
H9E H 0.550714 0.539162 0.804505 0.048 Uiso 1 1 calc R U . . .
H9F H 0.626468 0.597908 0.775451 0.048 Uiso 1 1 calc R U . . .
C10B C 0.7762(2) 0.67212(16) 0.84642(8) 0.0307(5) Uani 1 1 d . . . . .
C11B C 0.8756(2) 0.68466(17) 0.86732(9) 0.0380(6) Uani 1 1 d . . . . .
H11B H 0.910078 0.638317 0.881332 0.046 Uiso 1 1 calc R U . . .
C12B C 0.9242(2) 0.76491(18) 0.86765(9) 0.0412(6) Uani 1 1 d . . . . .
H12B H 0.991793 0.774495 0.881992 0.049 Uiso 1 1 calc R U . . .
C13B C 0.8727(2) 0.83051(16) 0.84682(8) 0.0336(5) Uani 1 1 d . . . . .
C14B C 0.7756(2) 0.81967(18) 0.82519(9) 0.0419(6) Uani 1 1 d . . . . .
H14B H 0.742597 0.866071 0.810753 0.050 Uiso 1 1 calc R U . . .
C15B C 0.7271(2) 0.73907(17) 0.82502(9) 0.0401(6) Uani 1 1 d . . . . .
H15B H 0.660108 0.729745 0.810228 0.048 Uiso 1 1 calc R U . . .
C16B C 0.62742(19) 0.41856(16) 0.91293(8) 0.0290(5) Uani 1 1 d . . . . .
H16C H 0.600466 0.364048 0.901004 0.035 Uiso 1 1 calc R U . . .
H16D H 0.567728 0.441276 0.930853 0.035 Uiso 1 1 calc R U . . .
C17B C 0.72901(19) 0.39891(17) 0.94020(8) 0.0324(5) Uani 1 1 d . . . . .
H17C H 0.753366 0.452949 0.953349 0.039 Uiso 1 1 calc R U . . .
H17D H 0.705240 0.359760 0.962553 0.039 Uiso 1 1 calc R U . . .
C18B C 0.8289(2) 0.35899(16) 0.91851(7) 0.0308(5) Uani 1 1 d . . . . .
C19B C 0.80129(19) 0.27761(16) 0.89177(8) 0.0305(5) Uani 1 1 d . . . . .
H19B H 0.722864 0.260478 0.897560 0.037 Uiso 1 1 calc R U . . .
C20B C 0.8763(2) 0.19828(18) 0.89813(9) 0.0385(6) Uani 1 1 d . . . . .
H20C H 0.829640 0.148770 0.906015 0.046 Uiso 1 1 calc R U . . .
H20D H 0.913538 0.184205 0.871734 0.046 Uiso 1 1 calc R U . . .
C21B C 0.9642(2) 0.2127(2) 0.93138(9) 0.0420(7) Uani 1 1 d . . . . .
H21B H 1.015872 0.163621 0.936068 0.050 Uiso 1 1 calc R U . . .
C22B C 1.0210(2) 0.3003(2) 0.92397(9) 0.0446(7) Uani 1 1 d . . . . .
H22C H 1.023896 0.317955 0.894631 0.053 Uiso 1 1 calc R U . . .
H22D H 1.094279 0.306342 0.937446 0.053 Uiso 1 1 calc R U . . .
C23B C 0.92336(19) 0.34017(19) 0.94871(8) 0.0367(6) Uani 1 1 d . . . . .
H23B H 0.944406 0.389167 0.966970 0.044 Uiso 1 1 calc R U . . .
C24B C 0.9116(2) 0.2518(2) 0.97135(9) 0.0450(7) Uani 1 1 d . . . . .
C25B C 0.7990(2) 0.2172(2) 0.98527(10) 0.0495(8) Uani 1 1 d . . . . .
H25D H 0.746484 0.219881 0.962197 0.074 Uiso 1 1 calc R U . . .
H25E H 0.807266 0.157655 0.994280 0.074 Uiso 1 1 calc R U . . .
H25F H 0.771048 0.251864 1.008246 0.074 Uiso 1 1 calc R U . . .
C26B C 0.9905(3) 0.2464(3) 1.00826(10) 0.0644(10) Uani 1 1 d . . . . .
H26D H 1.063634 0.268193 1.000271 0.097 Uiso 1 1 calc R U . . .
H26E H 0.961070 0.280807 1.031062 0.097 Uiso 1 1 calc R U . . .
H26F H 0.997288 0.186598 1.017097 0.097 Uiso 1 1 calc R U . . .
B1B B 0.8283(2) 0.39735(18) 0.84999(9) 0.0282(5) Uani 1 1 d . . . . .

loop_
_atom_site_aniso_label
_atom_site_aniso_U_11
_atom_site_aniso_U_22
_atom_site_aniso_U_33
_atom_site_aniso_U_23
_atom_site_aniso_U_13
_atom_site_aniso_U_12
S1A 0.0311(3) 0.0232(3) 0.0439(4) -0.0006(2) 0.0035(2) -0.0021(2)
O1A 0.0276(8) 0.0277(8) 0.0287(9) -0.0028(6) 0.0042(6) -0.0009(6)
O2A 0.0291(8) 0.0251(9) 0.0382(10) -0.0054(7) 0.0045(7) 0.0003(7)
O3A 0.083(2) 0.134(3) 0.081(2) -0.055(2) -0.0166(16) 0.002(2)
O4A 0.0881(19) 0.112(3) 0.0601(18) -0.0318(16) 0.0048(15) 0.0288(18)
N1A 0.0357(11) 0.0224(10) 0.0421(13) -0.0034(9) 0.0097(9) -0.0040(8)
N2A 0.0290(10) 0.0231(10) 0.0378(12) -0.0010(8) 0.0032(8) 0.0028(8)
N3A 0.0305(10) 0.0231(11) 0.0423(13) -0.0039(9) 0.0036(9) 0.0007(8)
N4A 0.0733(19) 0.0556(18) 0.0527(18) -0.0138(14) 0.0008(14) 0.0084(15)
C1A 0.0230(10) 0.0246(12) 0.0404(14) -0.0017(10) 0.0028(10) 0.0060(9)
C2A 0.0335(13) 0.0240(13) 0.0485(16) -0.0047(11) 0.0135(11) -0.0008(10)
C3A 0.0456(15) 0.0227(13) 0.0538(18) 0.0031(11) 0.0169(13) -0.0008(11)
C4A 0.071(2) 0.0410(18) 0.070(2) 0.0148(16) 0.0410(18) 0.0150(16)
C5A 0.113(3) 0.052(2) 0.069(3) 0.0250(18) 0.055(2) 0.029(2)
C6A 0.098(3) 0.048(2) 0.054(2) 0.0173(15) 0.0228(19) 0.0345(19)
C7A 0.0618(18) 0.0350(15) 0.0448(17) 0.0012(12) 0.0141(14) 0.0151(14)
C8A 0.0411(14) 0.0207(11) 0.0419(15) -0.0010(10) 0.0094(11) 0.0028(10)
C9A 0.0300(13) 0.0363(16) 0.076(2) -0.0085(14) 0.0134(13) -0.0047(11)
C10A 0.0349(13) 0.0247(13) 0.0408(15) 0.0015(10) 0.0079(11) -0.0012(10)
C11A 0.0385(14) 0.0388(15) 0.0416(16) 0.0001(11) 0.0035(12) 0.0105(11)
C12A 0.0471(15) 0.0435(16) 0.0440(17) -0.0012(12) 0.0106(13) 0.0131(13)
C13A 0.0531(16) 0.0399(17) 0.0362(16) -0.0031(11) 0.0056(12) -0.0031(13)
C14A 0.0409(15) 0.0484(18) 0.0531(19) -0.0068(13) -0.0020(13) -0.0036(13)
C15A 0.0310(13) 0.0377(15) 0.0533(17) -0.0043(12) 0.0062(12) -0.0001(11)
C16A 0.0321(12) 0.0320(13) 0.0347(13) 0.0021(10) 0.0003(10) 0.0039(10)
C17A 0.0318(12) 0.0274(12) 0.0351(14) -0.0004(10) 0.0029(10) 0.0006(10)
C18A 0.0280(11) 0.0268(12) 0.0297(13) -0.0052(9) 0.0041(9) 0.0005(9)
C19A 0.0272(11) 0.0285(12) 0.0303(13) -0.0047(9) 0.0014(9) -0.0009(9)
C20A 0.0330(13) 0.0345(14) 0.0397(15) -0.0106(11) 0.0029(11) 0.0029(11)
C21A 0.0249(12) 0.0427(16) 0.0434(16) -0.0113(12) 0.0024(10) 0.0059(10)
C22A 0.0290(12) 0.0356(14) 0.0419(16) -0.0047(11) -0.0011(10) 0.0037(10)
C23A 0.0273(12) 0.0315(12) 0.0322(13) -0.0084(10) 0.0017(10) -0.0030(10)
C24A 0.0308(12) 0.0439(16) 0.0355(15) -0.0107(11) 0.0071(10) -0.0027(11)
C25A 0.0445(15) 0.0570(19) 0.0374(16) -0.0046(13) 0.0108(12) 0.0011(14)
C26A 0.0362(14) 0.0567(19) 0.0548(19) -0.0139(14) 0.0164(13) -0.0112(14)
B1A 0.0279(13) 0.0244(13) 0.0364(16) -0.0021(11) 0.0023(11) 0.0051(10)
S1B 0.0491(4) 0.0385(4) 0.0377(4) -0.0090(3) 0.0079(3) -0.0007(3)
O1B 0.0268(8) 0.0351(9) 0.0279(9) 0.0026(7) 0.0007(6) -0.0045(7)
O2B 0.0343(9) 0.0273(9) 0.0297(9) 0.0037(7) -0.0022(7) 0.0031(7)
O3B 0.0435(12) 0.0485(14) 0.113(2) 0.0009(13) -0.0111(13) -0.0143(10)
O4B 0.0584(12) 0.0285(10) 0.0637(14) 0.0021(9) 0.0035(10) -0.0019(9)
N1B 0.0350(11) 0.0248(10) 0.0338(12) 0.0004(8) 0.0020(9) -0.0021(8)
N2B 0.0274(9) 0.0273(10) 0.0282(10) -0.0008(8) 0.0026(7) 0.0031(8)
N3B 0.0257(9) 0.0251(10) 0.0264(11) 0.0005(8) 0.0025(8) -0.0005(8)
N4B 0.0424(13) 0.0349(13) 0.0455(14) -0.0037(10) 0.0067(10) -0.0060(10)
C1B 0.0264(11) 0.0313(13) 0.0351(14) 0.0015(10) 0.0009(10) 0.0019(10)
C2B 0.0278(11) 0.0249(12) 0.0281(13) 0.0019(9) 0.0020(9) -0.0004(9)
C3B 0.0238(10) 0.0275(12) 0.0293(12) 0.0005(9) -0.0007(9) -0.0050(9)
C4B 0.0296(12) 0.0317(12) 0.0362(14) 0.0045(10) -0.0018(10) -0.0063(10)
C5B 0.0362(13) 0.0390(15) 0.0342(14) 0.0050(11) 0.0046(10) -0.0091(11)
C6B 0.0233(11) 0.0470(15) 0.0383(15) -0.0013(11) 0.0047(10) -0.0076(10)
C7B 0.0244(11) 0.0357(13) 0.0350(14) -0.0008(10) 0.0006(9) -0.0004(10)
C8B 0.0250(11) 0.0296(12) 0.0281(12) -0.0011(9) -0.0009(9) -0.0020(9)
C9B 0.0283(12) 0.0336(13) 0.0348(14) 0.0055(10) -0.0018(10) 0.0015(10)
C10B 0.0324(12) 0.0257(12) 0.0339(14) 0.0004(10) 0.0032(10) -0.0002(10)
C11B 0.0331(13) 0.0317(13) 0.0493(16) 0.0032(11) -0.0036(11) 0.0046(10)
C12B 0.0312(13) 0.0415(16) 0.0510(18) -0.0016(13) -0.0024(11) -0.0009(11)
C13B 0.0363(13) 0.0254(12) 0.0393(14) -0.0031(10) 0.0067(11) -0.0050(10)
C14B 0.0475(15) 0.0285(14) 0.0497(18) 0.0056(12) -0.0104(13) 0.0009(11)
C15B 0.0459(15) 0.0296(14) 0.0449(17) 0.0040(11) -0.0122(12) -0.0044(11)
C16B 0.0243(11) 0.0294(12) 0.0333(13) 0.0029(9) 0.0044(9) -0.0001(9)
C17B 0.0280(12) 0.0413(15) 0.0280(13) 0.0038(10) 0.0023(9) 0.0008(10)
C18B 0.0273(11) 0.0367(14) 0.0285(13) 0.0052(10) -0.0017(9) -0.0014(10)
C19B 0.0253(11) 0.0339(13) 0.0323(13) 0.0090(10) 0.0011(9) 0.0005(10)
C20B 0.0325(13) 0.0366(14) 0.0463(16) 0.0120(11) 0.0008(11) 0.0075(11)
C21B 0.0289(13) 0.0536(18) 0.0434(17) 0.0153(13) 0.0008(11) 0.0118(12)
C22B 0.0244(12) 0.068(2) 0.0413(16) 0.0118(14) 0.0008(11) 0.0036(12)
C23B 0.0234(11) 0.0568(18) 0.0299(14) 0.0054(12) -0.0023(10) -0.0016(11)
C24B 0.0294(13) 0.070(2) 0.0353(16) 0.0194(13) 0.0014(11) 0.0103(13)
C25B 0.0394(15) 0.066(2) 0.0433(18) 0.0263(15) 0.0049(12) 0.0053(14)
C26B 0.0410(17) 0.111(3) 0.041(2) 0.0233(18) -0.0062(14) 0.0142(18)
B1B 0.0214(12) 0.0328(14) 0.0304(14) -0.0002(10) -0.0020(10) 0.0014(10)

loop_
_atom_type_symbol
_atom_type_description
_atom_type_scat_dispersion_real
_atom_type_scat_dispersion_imag
_atom_type_scat_source
C C 0.0181 0.0091 'International Tables Vol C Tables 4.2.6.8 and 6.1.1.4'
H H 0.0000 0.0000 'International Tables Vol C Tables 4.2.6.8 and 6.1.1.4'
B B 0.0090 0.0039 'International Tables Vol C Tables 4.2.6.8 and 6.1.1.4'
N N 0.0311 0.0180 'International Tables Vol C Tables 4.2.6.8 and 6.1.1.4'
O O 0.0492 0.0322 'International Tables Vol C Tables 4.2.6.8 and 6.1.1.4'
S S 0.3331 0.5567 'International Tables Vol C Tables 4.2.6.8 and 6.1.1.4'

loop_
_geom_angle_atom_site_label_1
_geom_angle_atom_site_label_2
_geom_angle_atom_site_label_3
_geom_angle
_geom_angle_site_symmetry_1
_geom_angle_site_symmetry_3
_geom_angle_publ_flag
B1A O1A C18A 108.48(18) . . ?
C19A O2A B1A 109.03(18) . . ?
C1A N1A C10A 122.5(2) . . ?
C1A N1A C2A 112.2(2) . . ?
C10A N1A C2A 125.3(2) . . ?
C1A N2A N3A 108.1(2) . . ?
C1A N2A C16A 124.9(2) . . ?
N3A N2A C16A 116.61(19) . . ?
N2A N3A C2A 104.09(18) . . ?
N2A N3A B1A 115.85(18) . . ?
C2A N3A B1A 107.21(19) . . ?
O4A N4A O3A 123.4(3) . . ?
O4A N4A C13A 118.0(3) . . ?
O3A N4A C13A 118.6(3) . . ?
N1A C1A N2A 107.5(2) . . ?
N1A C1A S1A 126.2(2) . . ?
N2A C1A S1A 126.3(2) . . ?
N1A C2A N3A 98.73(19) . . ?
N1A C2A C3A 111.2(2) . . ?
N3A C2A C3A 105.0(2) . . ?
N1A C2A C9A 111.0(2) . . ?
N3A C2A C9A 113.6(3) . . ?
C3A C2A C9A 115.9(2) . . ?
C8A C3A C4A 121.9(3) . . ?
C8A C3A C2A 114.5(2) . . ?
C4A C3A C2A 123.6(3) . . ?
C5A C4A C3A 119.0(3) . . ?
C4A C5A C6A 120.0(3) . . ?
C7A C6A C5A 120.7(3) . . ?
C6A C7A C8A 120.0(3) . . ?
C3A C8A C7A 118.4(3) . . ?
C3A C8A B1A 113.6(2) . . ?
C7A C8A B1A 127.9(2) . . ?
C15A C10A C11A 121.2(3) . . ?
C15A C10A N1A 118.7(2) . . ?
C11A C10A N1A 120.0(2) . . ?
C12A C11A C10A 119.3(3) . . ?
C13A C12A C11A 118.4(3) . . ?
C14A C13A C12A 123.3(3) . . ?
C14A C13A N4A 117.5(3) . . ?
C12A C13A N4A 119.2(3) . . ?
C13A C14A C15A 117.7(3) . . ?
C10A C15A C14A 120.0(3) . . ?
N2A C16A C17A 116.5(2) . . ?
C16A C17A C18A 117.3(2) . . ?
O1A C18A C23A 108.52(19) . . ?
O1A C18A C17A 106.82(18) . . ?
C23A C18A C17A 111.0(2) . . ?
O1A C18A C19A 104.38(19) . . ?
C23A C18A C19A 110.57(19) . . ?
C17A C18A C19A 115.1(2) . . ?
O2A C19A C20A 110.1(2) . . ?
O2A C19A C18A 104.94(19) . . ?
C20A C19A C18A 116.1(2) . . ?
C21A C20A C19A 113.1(2) . . ?
C20A C21A C22A 108.4(2) . . ?
C20A C21A C24A 110.4(2) . . ?
C22A C21A C24A 88.4(2) . . ?
C21A C22A C23A 86.0(2) . . ?
C18A C23A C22A 107.9(2) . . ?
C18A C23A C24A 114.3(2) . . ?
C22A C23A C24A 87.81(19) . . ?
C25A C24A C26A 107.6(2) . . ?
C25A C24A C21A 118.5(2) . . ?
C26A C24A C21A 112.2(2) . . ?
C25A C24A C23A 122.1(2) . . ?
C26A C24A C23A 109.5(2) . . ?
C21A C24A C23A 85.5(2) . . ?
O1A B1A O2A 107.9(2) . . ?
O1A B1A C8A 118.2(2) . . ?
O2A B1A C8A 120.5(2) . . ?
O1A B1A N3A 106.21(18) . . ?
O2A B1A N3A 105.95(19) . . ?
C8A B1A N3A 95.64(18) . . ?
B1B O1B C18B 107.41(19) . . ?
B1B O2B C19B 107.95(19) . . ?
C1B N1B C10B 122.5(2) . . ?
C1B N1B C2B 111.4(2) . . ?
C10B N1B C2B 126.2(2) . . ?
C1B N2B N3B 108.84(19) . . ?
C1B N2B C16B 123.4(2) . . ?
N3B N2B C16B 116.88(18) . . ?
N2B N3B C2B 104.18(17) . . ?
N2B N3B B1B 117.08(17) . . ?
C2B N3B B1B 108.59(17) . . ?
O4B N4B O3B 123.4(3) . . ?
O4B N4B C13B 118.7(2) . . ?
O3B N4B C13B 117.9(2) . . ?
N2B C1B N1B 107.7(2) . . ?
N2B C1B S1B 125.82(19) . . ?
N1B C1B S1B 126.5(2) . . ?
N1B C2B N3B 98.66(18) . . ?
N1B C2B C9B 111.6(2) . . ?
N3B C2B C9B 111.54(19) . . ?
N1B C2B C3B 114.34(19) . . ?
N3B C2B C3B 104.17(18) . . ?
C9B C2B C3B 115.0(2) . . ?
C4B C3B C8B 122.1(2) . . ?
C4B C3B C2B 124.8(2) . . ?
C8B C3B C2B 113.0(2) . . ?
C3B C4B C5B 118.9(2) . . ?
C6B C5B C4B 120.2(2) . . ?
C5B C6B C7B 120.3(2) . . ?
C6B C7B C8B 120.5(2) . . ?
C7B C8B C3B 117.9(2) . . ?
C7B C8B B1B 128.4(2) . . ?
C3B C8B B1B 113.7(2) . . ?
C15B C10B C11B 120.3(2) . . ?
C15B C10B N1B 122.0(2) . . ?
C11B C10B N1B 117.6(2) . . ?
C12B C11B C10B 119.7(2) . . ?
C13B C12B C11B 118.7(2) . . ?
C14B C13B C12B 122.8(2) . . ?
C14B C13B N4B 118.4(2) . . ?
C12B C13B N4B 118.7(2) . . ?
C13B C14B C15B 118.2(3) . . ?
C10B C15B C14B 120.1(2) . . ?
N2B C16B C17B 116.18(19) . . ?
C18B C17B C16B 116.4(2) . . ?
O1B C18B C17B 106.5(2) . . ?
O1B C18B C23B 107.83(19) . . ?
C17B C18B C23B 111.8(2) . . ?
O1B C18B C19B 104.84(19) . . ?
C17B C18B C19B 114.6(2) . . ?
C23B C18B C19B 110.7(2) . . ?
O2B C19B C20B 110.2(2) . . ?
O2B C19B C18B 104.87(19) . . ?
C20B C19B C18B 116.7(2) . . ?
C21B C20B C19B 112.4(2) . . ?
C20B C21B C22B 109.1(2) . . ?
C20B C21B C24B 111.1(2) . . ?
C22B C21B C24B 87.8(2) . . ?
C21B C22B C23B 86.5(2) . . ?
C18B C23B C22B 108.1(2) . . ?
C18B C23B C24B 113.6(2) . . ?
C22B C23B C24B 87.5(2) . . ?
C25B C24B C26B 107.6(2) . . ?
C25B C24B C21B 117.7(3) . . ?
C26B C24B C21B 111.9(2) . . ?
C25B C24B C23B 121.9(2) . . ?
C26B C24B C23B 111.0(3) . . ?
C21B C24B C23B 85.4(2) . . ?
O1B B1B O2B 109.4(2) . . ?
O1B B1B C8B 117.4(2) . . ?
O2B B1B C8B 118.1(2) . . ?
O1B B1B N3B 107.64(19) . . ?
O2B B1B N3B 106.76(18) . . ?
C8B B1B N3B 95.55(18) . . ?

loop_
_geom_bond_atom_site_label_1
_geom_bond_atom_site_label_2
_geom_bond_distance
_geom_bond_site_symmetry_2
_geom_bond_publ_flag
S1A C1A 1.655(2) . ?
O1A B1A 1.422(3) . ?
O1A C18A 1.444(3) . ?
O2A C19A 1.441(3) . ?
O2A B1A 1.442(3) . ?
O3A N4A 1.218(4) . ?
O4A N4A 1.215(4) . ?
N1A C1A 1.353(3) . ?
N1A C10A 1.430(3) . ?
N1A C2A 1.482(3) . ?
N2A C1A 1.366(3) . ?
N2A N3A 1.450(3) . ?
N2A C16A 1.466(3) . ?
N3A C2A 1.498(3) . ?
N3A B1A 1.787(3) . ?
N4A C13A 1.478(4) . ?
C2A C3A 1.511(4) . ?
C2A C9A 1.515(4) . ?
C3A C8A 1.387(4) . ?
C3A C4A 1.395(4) . ?
C4A C5A 1.375(5) . ?
C5A C6A 1.393(5) . ?
C6A C7A 1.386(4) . ?
C7A C8A 1.394(4) . ?
C8A B1A 1.588(4) . ?
C10A C15A 1.373(4) . ?
C10A C11A 1.394(4) . ?
C11A C12A 1.383(4) . ?
C12A C13A 1.381(4) . ?
C13A C14A 1.375(4) . ?
C14A C15A 1.397(4) . ?
C16A C17A 1.530(3) . ?
C17A C18A 1.532(3) . ?
C18A C23A 1.530(3) . ?
C18A C19A 1.574(3) . ?
C19A C20A 1.547(3) . ?
C20A C21A 1.536(4) . ?
C21A C22A 1.542(4) . ?
C21A C24A 1.555(4) . ?
C22A C23A 1.556(4) . ?
C23A C24A 1.558(3) . ?
C24A C25A 1.521(4) . ?
C24A C26A 1.544(4) . ?
S1B C1B 1.655(3) . ?
O1B B1B 1.412(3) . ?
O1B C18B 1.440(3) . ?
O2B B1B 1.439(3) . ?
O2B C19B 1.444(3) . ?
O3B N4B 1.219(3) . ?
O4B N4B 1.212(3) . ?
N1B C1B 1.368(3) . ?
N1B C10B 1.423(3) . ?
N1B C2B 1.481(3) . ?
N2B C1B 1.357(3) . ?
N2B N3B 1.444(3) . ?
N2B C16B 1.467(3) . ?
N3B C2B 1.503(3) . ?
N3B B1B 1.738(3) . ?
N4B C13B 1.478(3) . ?
C2B C9B 1.518(3) . ?
C2B C3B 1.525(3) . ?
C3B C4B 1.382(3) . ?
C3B C8B 1.400(3) . ?
C4B C5B 1.392(4) . ?
C5B C6B 1.388(4) . ?
C6B C7B 1.388(4) . ?
C7B C8B 1.397(3) . ?
C8B B1B 1.589(4) . ?
C10B C15B 1.387(4) . ?
C10B C11B 1.390(4) . ?
C11B C12B 1.383(4) . ?
C12B C13B 1.375(4) . ?
C13B C14B 1.374(4) . ?
C14B C15B 1.388(4) . ?
C16B C17B 1.540(3) . ?
C17B C18B 1.527(3) . ?
C18B C23B 1.529(3) . ?
C18B C19B 1.574(4) . ?
C19B C20B 1.548(3) . ?
C20B C21B 1.527(4) . ?
C21B C22B 1.549(4) . ?
C21B C24B 1.565(4) . ?
C22B C23B 1.553(4) . ?
C23B C24B 1.569(4) . ?
C24B C25B 1.529(4) . ?
C24B C26B 1.530(4) . ?

loop_
_geom_hbond_atom_site_label_D
_geom_hbond_atom_site_label_H
_geom_hbond_atom_site_label_A
_geom_hbond_distance_DH
_geom_hbond_distance_HA
_geom_hbond_distance_DA
_geom_hbond_angle_DHA
_geom_hbond_site_symmetry_A
N3A H3NA O2B 0.85(5) 2.17(5) 3.002(3) 164(4) .
N3B H3NB O2A 0.93(4) 1.89(4) 2.818(3) 176(4) .

loop_
_geom_torsion_atom_site_label_1
_geom_torsion_atom_site_label_2
_geom_torsion_atom_site_label_3
_geom_torsion_atom_site_label_4
_geom_torsion
_geom_torsion_site_symmetry_1
_geom_torsion_site_symmetry_2
_geom_torsion_site_symmetry_3
_geom_torsion_site_symmetry_4
_geom_torsion_publ_flag
C1A N2A N3A C2A -29.9(2) . . . . ?
C16A N2A N3A C2A -176.8(2) . . . . ?
C1A N2A N3A B1A 87.5(2) . . . . ?
C16A N2A N3A B1A -59.4(3) . . . . ?
C10A N1A C1A N2A -178.7(2) . . . . ?
C2A N1A C1A N2A 2.4(3) . . . . ?
C10A N1A C1A S1A 3.0(3) . . . . ?
C2A N1A C1A S1A -175.89(18) . . . . ?
N3A N2A C1A N1A 17.5(2) . . . . ?
C16A N2A C1A N1A 160.9(2) . . . . ?
N3A N2A C1A S1A -164.28(17) . . . . ?
C16A N2A C1A S1A -20.9(3) . . . . ?
C1A N1A C2A N3A -19.8(3) . . . . ?
C10A N1A C2A N3A 161.4(2) . . . . ?
C1A N1A C2A C3A -129.7(2) . . . . ?
C10A N1A C2A C3A 51.4(3) . . . . ?
C1A N1A C2A C9A 99.7(3) . . . . ?
C10A N1A C2A C9A -79.2(3) . . . . ?
N2A N3A C2A N1A 28.4(2) . . . . ?
B1A N3A C2A N1A -94.9(2) . . . . ?
N2A N3A C2A C3A 143.2(2) . . . . ?
B1A N3A C2A C3A 19.9(2) . . . . ?
N2A N3A C2A C9A -89.2(2) . . . . ?
B1A N3A C2A C9A 147.5(2) . . . . ?
N1A C2A C3A C8A 91.2(3) . . . . ?
N3A C2A C3A C8A -14.6(3) . . . . ?
C9A C2A C3A C8A -140.8(3) . . . . ?
N1A C2A C3A C4A -86.7(4) . . . . ?
N3A C2A C3A C4A 167.5(3) . . . . ?
C9A C2A C3A C4A 41.3(4) . . . . ?
C8A C3A C4A C5A -3.0(6) . . . . ?
C2A C3A C4A C5A 174.8(4) . . . . ?
C3A C4A C5A C6A 1.9(7) . . . . ?
C4A C5A C6A C7A 0.0(7) . . . . ?
C5A C6A C7A C8A -1.0(6) . . . . ?
C4A C3A C8A C7A 2.0(4) . . . . ?
C2A C3A C8A C7A -175.9(3) . . . . ?
C4A C3A C8A B1A 179.4(3) . . . . ?
C2A C3A C8A B1A 1.5(3) . . . . ?
C6A C7A C8A C3A -0.1(5) . . . . ?
C6A C7A C8A B1A -177.0(3) . . . . ?
C1A N1A C10A C15A 88.4(3) . . . . ?
C2A N1A C10A C15A -92.9(3) . . . . ?
C1A N1A C10A C11A -88.4(3) . . . . ?
C2A N1A C10A C11A 90.3(3) . . . . ?
C15A C10A C11A C12A -2.8(4) . . . . ?
N1A C10A C11A C12A 173.9(2) . . . . ?
C10A C11A C12A C13A 0.2(4) . . . . ?
C11A C12A C13A C14A 2.1(5) . . . . ?
C11A C12A C13A N4A -176.7(3) . . . . ?
O4A N4A C13A C14A 170.9(3) . . . . ?
O3A N4A C13A C14A -7.4(5) . . . . ?
O4A N4A C13A C12A -10.3(5) . . . . ?
O3A N4A C13A C12A 171.5(4) . . . . ?
C12A C13A C14A C15A -1.8(5) . . . . ?
N4A C13A C14A C15A 177.0(3) . . . . ?
C11A C10A C15A C14A 3.1(4) . . . . ?
N1A C10A C15A C14A -173.7(3) . . . . ?
C13A C14A C15A C10A -0.8(4) . . . . ?
C1A N2A C16A C17A -61.5(3) . . . . ?
N3A N2A C16A C17A 79.1(3) . . . . ?
N2A C16A C17A C18A -57.9(3) . . . . ?
B1A O1A C18A C23A 138.4(2) . . . . ?
B1A O1A C18A C17A -101.9(2) . . . . ?
B1A O1A C18A C19A 20.4(2) . . . . ?
C16A C17A C18A O1A 61.7(3) . . . . ?
C16A C17A C18A C23A 179.8(2) . . . . ?
C16A C17A C18A C19A -53.6(3) . . . . ?
B1A O2A C19A C20A -130.4(2) . . . . ?
B1A O2A C19A C18A -4.8(2) . . . . ?
O1A C18A C19A O2A -9.4(2) . . . . ?
C23A C18A C19A O2A -125.9(2) . . . . ?
C17A C18A C19A O2A 107.3(2) . . . . ?
O1A C18A C19A C20A 112.4(2) . . . . ?
C23A C18A C19A C20A -4.1(3) . . . . ?
C17A C18A C19A C20A -130.8(2) . . . . ?
O2A C19A C20A C21A 120.6(2) . . . . ?
C18A C19A C20A C21A 1.6(3) . . . . ?
C19A C20A C21A C22A -46.9(3) . . . . ?
C19A C20A C21A C24A 48.4(3) . . . . ?
C20A C21A C22A C23A 84.8(2) . . . . ?
C24A C21A C22A C23A -26.15(17) . . . . ?
O1A C18A C23A C22A -62.0(2) . . . . ?
C17A C18A C23A C22A -179.1(2) . . . . ?
C19A C18A C23A C22A 51.9(3) . . . . ?
O1A C18A C23A C24A -157.9(2) . . . . ?
C17A C18A C23A C24A 85.0(3) . . . . ?
C19A C18A C23A C24A -44.0(3) . . . . ?
C21A C22A C23A C18A -88.8(2) . . . . ?
C21A C22A C23A C24A 26.10(18) . . . . ?
C20A C21A C24A C25A 41.4(3) . . . . ?
C22A C21A C24A C25A 150.4(2) . . . . ?
C20A C21A C24A C26A 167.8(2) . . . . ?
C22A C21A C24A C26A -83.2(2) . . . . ?
C20A C21A C24A C23A -82.9(2) . . . . ?
C22A C21A C24A C23A 26.12(17) . . . . ?
C18A C23A C24A C25A -38.1(3) . . . . ?
C22A C23A C24A C25A -146.9(3) . . . . ?
C18A C23A C24A C26A -165.2(2) . . . . ?
C22A C23A C24A C26A 86.1(2) . . . . ?
C18A C23A C24A C21A 82.9(2) . . . . ?
C22A C23A C24A C21A -25.88(18) . . . . ?
C18A O1A B1A O2A -24.3(2) . . . . ?
C18A O1A B1A C8A -165.3(2) . . . . ?
C18A O1A B1A N3A 89.0(2) . . . . ?
C19A O2A B1A O1A 17.8(3) . . . . ?
C19A O2A B1A C8A 157.7(2) . . . . ?
C19A O2A B1A N3A -95.6(2) . . . . ?
C3A C8A B1A O1A -101.9(3) . . . . ?
C7A C8A B1A O1A 75.2(4) . . . . ?
C3A C8A B1A O2A 122.2(3) . . . . ?
C7A C8A B1A O2A -60.8(4) . . . . ?
C3A C8A B1A N3A 9.9(3) . . . . ?
C7A C8A B1A N3A -173.0(3) . . . . ?
N2A N3A B1A O1A -12.4(3) . . . . ?
C2A N3A B1A O1A 103.3(2) . . . . ?
N2A N3A B1A O2A 102.2(2) . . . . ?
C2A N3A B1A O2A -142.15(19) . . . . ?
N2A N3A B1A C8A -133.9(2) . . . . ?
C2A N3A B1A C8A -18.2(2) . . . . ?
C1B N2B N3B C2B -28.3(2) . . . . ?
C16B N2B N3B C2B -173.83(19) . . . . ?
C1B N2B N3B B1B 91.6(2) . . . . ?
C16B N2B N3B B1B -53.9(3) . . . . ?
N3B N2B C1B N1B 14.1(3) . . . . ?
C16B N2B C1B N1B 157.0(2) . . . . ?
N3B N2B C1B S1B -168.35(18) . . . . ?
C16B N2B C1B S1B -25.5(3) . . . . ?
C10B N1B C1B N2B -174.1(2) . . . . ?
C2B N1B C1B N2B 6.2(3) . . . . ?
C10B N1B C1B S1B 8.4(4) . . . . ?
C2B N1B C1B S1B -171.29(18) . . . . ?
C1B N1B C2B N3B -22.3(2) . . . . ?
C10B N1B C2B N3B 158.1(2) . . . . ?
C1B N1B C2B C9B 95.1(2) . . . . ?
C10B N1B C2B C9B -84.6(3) . . . . ?
C1B N1B C2B C3B -132.2(2) . . . . ?
C10B N1B C2B C3B 48.2(3) . . . . ?
N2B N3B C2B N1B 28.9(2) . . . . ?
B1B N3B C2B N1B -96.59(19) . . . . ?
N2B N3B C2B C9B -88.5(2) . . . . ?
B1B N3B C2B C9B 146.01(19) . . . . ?
N2B N3B C2B C3B 146.83(17) . . . . ?
B1B N3B C2B C3B 21.4(2) . . . . ?
N1B C2B C3B C4B -89.6(3) . . . . ?
N3B C2B C3B C4B 163.9(2) . . . . ?
C9B C2B C3B C4B 41.5(3) . . . . ?
N1B C2B C3B C8B 93.7(2) . . . . ?
N3B C2B C3B C8B -12.9(3) . . . . ?
C9B C2B C3B C8B -135.3(2) . . . . ?
C8B C3B C4B C5B 1.2(4) . . . . ?
C2B C3B C4B C5B -175.3(2) . . . . ?
C3B C4B C5B C6B -2.2(4) . . . . ?
C4B C5B C6B C7B 1.6(4) . . . . ?
C5B C6B C7B C8B 0.2(4) . . . . ?
C6B C7B C8B C3B -1.2(4) . . . . ?
C6B C7B C8B B1B 178.3(2) . . . . ?
C4B C3B C8B C7B 0.5(4) . . . . ?
C2B C3B C8B C7B 177.3(2) . . . . ?
C4B C3B C8B B1B -179.1(2) . . . . ?
C2B C3B C8B B1B -2.2(3) . . . . ?
C1B N1B C10B C15B -105.3(3) . . . . ?
C2B N1B C10B C15B 74.4(3) . . . . ?
C1B N1B C10B C11B 71.8(3) . . . . ?
C2B N1B C10B C11B -108.6(3) . . . . ?
C15B C10B C11B C12B 1.7(4) . . . . ?
N1B C10B C11B C12B -175.4(3) . . . . ?
C10B C11B C12B C13B -0.5(4) . . . . ?
C11B C12B C13B C14B -0.8(4) . . . . ?
C11B C12B C13B N4B 176.9(3) . . . . ?
O4B N4B C13B C14B 12.3(4) . . . . ?
O3B N4B C13B C14B -167.4(3) . . . . ?
O4B N4B C13B C12B -165.6(3) . . . . ?
O3B N4B C13B C12B 14.7(4) . . . . ?
C12B C13B C14B C15B 1.0(4) . . . . ?
N4B C13B C14B C15B -176.8(3) . . . . ?
C11B C10B C15B C14B -1.5(4) . . . . ?
N1B C10B C15B C14B 175.4(3) . . . . ?
C13B C14B C15B C10B 0.2(4) . . . . ?
C1B N2B C16B C17B -62.4(3) . . . . ?
N3B N2B C16B C17B 77.7(3) . . . . ?
N2B C16B C17B C18B -60.9(3) . . . . ?
B1B O1B C18B C17B -100.7(2) . . . . ?
B1B O1B C18B C23B 139.1(2) . . . . ?
B1B O1B C18B C19B 21.1(2) . . . . ?
C16B C17B C18B O1B 64.0(3) . . . . ?
C16B C17B C18B C23B -178.5(2) . . . . ?
C16B C17B C18B C19B -51.5(3) . . . . ?
B1B O2B C19B C20B -130.6(2) . . . . ?
B1B O2B C19B C18B -4.2(2) . . . . ?
O1B C18B C19B O2B -10.3(2) . . . . ?
C17B C18B C19B O2B 106.1(2) . . . . ?
C23B C18B C19B O2B -126.3(2) . . . . ?
O1B C18B C19B C20B 112.0(2) . . . . ?
C17B C18B C19B C20B -131.6(2) . . . . ?
C23B C18B C19B C20B -4.0(3) . . . . ?
O2B C19B C20B C21B 121.5(2) . . . . ?
C18B C19B C20B C21B 2.0(3) . . . . ?
C19B C20B C21B C22B -47.1(3) . . . . ?
C19B C20B C21B C24B 48.1(3) . . . . ?
C20B C21B C22B C23B 85.0(2) . . . . ?
C24B C21B C22B C23B -26.63(19) . . . . ?
O1B C18B C23B C22B -63.0(3) . . . . ?
C17B C18B C23B C22B -179.7(2) . . . . ?
C19B C18B C23B C22B 51.2(3) . . . . ?
O1B C18B C23B C24B -158.4(2) . . . . ?
C17B C18B C23B C24B 84.9(3) . . . . ?
C19B C18B C23B C24B -44.2(3) . . . . ?
C21B C22B C23B C18B -87.5(2) . . . . ?
C21B C22B C23B C24B 26.6(2) . . . . ?
C20B C21B C24B C25B 40.6(3) . . . . ?
C22B C21B C24B C25B 150.3(2) . . . . ?
C20B C21B C24B C26B 165.9(3) . . . . ?
C22B C21B C24B C26B -84.4(3) . . . . ?
C20B C21B C24B C23B -83.3(2) . . . . ?
C22B C21B C24B C23B 26.38(18) . . . . ?
C18B C23B C24B C25B -37.6(4) . . . . ?
C22B C23B C24B C25B -146.3(3) . . . . ?
C18B C23B C24B C26B -165.9(2) . . . . ?
C22B C23B C24B C26B 85.4(3) . . . . ?
C18B C23B C24B C21B 82.4(2) . . . . ?
C22B C23B C24B C21B -26.30(19) . . . . ?
C18B O1B B1B O2B -24.9(2) . . . . ?
C18B O1B B1B C8B -163.0(2) . . . . ?
C18B O1B B1B N3B 90.8(2) . . . . ?
C19B O2B B1B O1B 17.9(2) . . . . ?
C19B O2B B1B C8B 155.7(2) . . . . ?
C19B O2B B1B N3B -98.3(2) . . . . ?
C7B C8B B1B O1B 81.2(3) . . . . ?
C3B C8B B1B O1B -99.3(3) . . . . ?
C7B C8B B1B O2B -53.3(3) . . . . ?
C3B C8B B1B O2B 126.2(2) . . . . ?
C7B C8B B1B N3B -165.7(2) . . . . ?
C3B C8B B1B N3B 13.8(2) . . . . ?
N2B N3B B1B O1B -17.8(3) . . . . ?
C2B N3B B1B O1B 99.7(2) . . . . ?
N2B N3B B1B O2B 99.5(2) . . . . ?
C2B N3B B1B O2B -142.96(19) . . . . ?
N2B N3B B1B C8B -138.90(19) . . . . ?
C2B N3B B1B C8B -21.4(2) . . . . ?
